data_4120651
loop_
_publ_author_name
'Adriaenssens, Louis'
'Gil-Ram\'irez, Guzm\'an'
'Frontera, Antonio'
'Qui\~nonero, David'
'Escudero-Ad\'an, Eduardo C'
'Ballester, Pablo'

_publ_section_title
;
 Thermodynamic Characterization of Halide-\p Interactions in Solution
 Using &quot;Two-Wall&quot; Aryl Extended Calix[4]pyrroles as Model
 System.
;
_journal_issue 8
_journal_name_full 'Journal of the American Chemical Society'
_journal_page_first 3208
_journal_paper_doi 10.1021/ja412098v
_journal_volume 136
_journal_year 2014
_chemical_formula_sum 'C15 H15 N3'
_chemical_formula_weight 237.30
_chemical_name_systematic
; 
 ? 
;
_space_group_IT_number 43
_symmetry_cell_setting orthorhombic
_symmetry_space_group_name_Hall 'F 2 -2d'
_symmetry_space_group_name_H-M 'F d d 2'
_atom_sites_solution_hydrogens geom
_atom_sites_solution_primary direct
_atom_sites_solution_secondary difmap
_audit_creation_method SHELXL-97
_cell_angle_alpha 90.00
_cell_angle_beta 90.00
_cell_angle_gamma 90.00
_cell_formula_units_Z 16
_cell_length_a 26.445(5)
_cell_length_b 29.271(5)
_cell_length_c 6.4052(16)
_cell_measurement_reflns_used 5557
_cell_measurement_temperature 100(2)
_cell_measurement_theta_max 33.14
_cell_measurement_theta_min 3.35
_cell_volume 4958.1(18)
_computing_cell_refinement 'Bruker APEX2 v2009.1-0'
_computing_data_collection 'Bruker APEX2 v2009.1-0'
_computing_data_reduction 'Bruker SAINT V7.60A'
_computing_molecular_graphics 'Bruker SHELXTL'
_computing_publication_material 'Bruker SHELXTL'
_computing_structure_refinement 'SHELXS-97 (Sheldrick, 2008)'
_computing_structure_solution 'SHELXS-97 (Sheldrick, 2008)'
_diffrn_ambient_temperature 100(2)
_diffrn_detector_area_resol_mean 512
_diffrn_detector_type '4K CCD area detector APEX II'
_diffrn_measured_fraction_theta_full 0.991
_diffrn_measured_fraction_theta_max 0.991
_diffrn_measurement_device_type 'Kappa 4-axis goniometer bruker-nonius'
_diffrn_measurement_method
;
 Fullsphere data collection, phi and omega scans
;
_diffrn_measurement_specimen_support 'magnetic support whith 10 micron nylon fiber cryoloop'
_diffrn_radiation_monochromator 'Multilayer Montel 200 mirrors'
_diffrn_radiation_type MoK\a
_diffrn_radiation_wavelength 0.71073
_diffrn_reflns_av_R_equivalents 0.0675
_diffrn_reflns_av_sigmaI/netI 0.0500
_diffrn_reflns_limit_h_max 41
_diffrn_reflns_limit_h_min -40
_diffrn_reflns_limit_k_max 45
_diffrn_reflns_limit_k_min -45
_diffrn_reflns_limit_l_max 10
_diffrn_reflns_limit_l_min -3
_diffrn_reflns_number 17220
_diffrn_reflns_theta_full 33.78
_diffrn_reflns_theta_max 33.78
_diffrn_reflns_theta_min 3.18
_diffrn_source 'rotating anode X-ray tube'
_diffrn_source_current 70
_diffrn_source_power 50
_diffrn_source_size '3 mm x 0.3 mm fine focus'
_diffrn_source_type 'Bruker-Nonius FR 591'
_exptl_absorpt_coefficient_mu 0.078
_exptl_absorpt_correction_T_max 1.0000
_exptl_absorpt_correction_T_min 0.9853
_exptl_absorpt_correction_type empirical
_exptl_absorpt_process_details
; 
 SADABS Version 2008/1 Bruker-Nonius
 Blessing, Acta Cryst. (1995) A51 33-38
;
_exptl_crystal_colour yellow
_exptl_crystal_density_diffrn 1.272
_exptl_crystal_density_method 'not measured'
_exptl_crystal_description plate
_exptl_crystal_F_000 2016
_exptl_crystal_size_max 0.20
_exptl_crystal_size_mid 0.04
_exptl_crystal_size_min 0.01
_refine_diff_density_max 0.442
_refine_diff_density_min -0.219
_refine_diff_density_rms 0.061
_refine_ls_abs_structure_details 'Flack H D (1983), Acta Cryst. A39, 876-881'
_refine_ls_abs_structure_Flack -1(3)
_refine_ls_extinction_method none
_refine_ls_goodness_of_fit_ref 1.073
_refine_ls_hydrogen_treatment noref
_refine_ls_matrix_type full
_refine_ls_number_parameters 163
_refine_ls_number_reflns 3343
_refine_ls_number_restraints 1
_refine_ls_restrained_S_all 1.073
_refine_ls_R_factor_all 0.0697
_refine_ls_R_factor_gt 0.0590
_refine_ls_shift/su_max 0.000
_refine_ls_shift/su_mean 0.000
_refine_ls_structure_factor_coef Fsqd
_refine_ls_weighting_details 'calc w=1/[\s^2^(Fo^2^)+(0.0826P)^2^+4.8254P] where P=(Fo^2^+2Fc^2^)/3'
_refine_ls_weighting_scheme calc
_refine_ls_wR_factor_gt 0.1459
_refine_ls_wR_factor_ref 0.1533
_reflns_number_gt 2903
_reflns_number_total 3343
_reflns_threshold_expression >2sigma(I)
_cod_data_source_file ja412098v_si_021.cif
_cod_data_source_block gg92fdd2
_cod_depositor_comments
;
The following automatic conversions were performed:
'_diffrn_measurement_specimen_suppport' tag replaced with
'_diffrn_measurement_specimen_support'.

Automatic conversion script
Id: cif_correct_tags 1440 2010-10-19 06:21:57Z saulius 

The following automatic conversions were performed:

'_symmetry_cell_setting' value 'Orthorhombic' changed to
'orthorhombic' according to
/usr/data/users/saulius/automatic-downloads/current/ACS/lib/dictionaries/cif_core.dic
dictionary named 'cif_core.dic' version 2.4.2 from 2011-04-26.

Automatic conversion script
Id: cif_fix_values 2281 2013-09-26 08:29:07Z andrius 
;
_cod_original_cell_volume 4958.0(18)
_cod_original_sg_symbol_H-M Fdd2
_cod_database_code 4120651

loop_
_symmetry_equiv_pos_as_xyz
'x, y, z'
'-x, -y, z'
'x+1/4, -y+1/4, z+1/4'
'-x+1/4, y+1/4, z+1/4'
'x, y+1/2, z+1/2'
'-x, -y+1/2, z+1/2'
'x+1/4, -y+3/4, z+3/4'
'-x+1/4, y+3/4, z+3/4'
'x+1/2, y, z+1/2'
'-x+1/2, -y, z+1/2'
'x+3/4, -y+1/4, z+3/4'
'-x+3/4, y+1/4, z+3/4'
'x+1/2, y+1/2, z'
'-x+1/2, -y+1/2, z'
'x+3/4, -y+3/4, z+1/4'
'-x+3/4, y+3/4, z+1/4'

loop_
_atom_site_label
_atom_site_type_symbol
_atom_site_fract_x
_atom_site_fract_y
_atom_site_fract_z
_atom_site_U_iso_or_equiv
_atom_site_adp_type
_atom_site_occupancy
_atom_site_symmetry_multiplicity
_atom_site_calc_flag
_atom_site_refinement_flags
C1 C 0.24317(7) 0.08442(5) 0.1256(3) 0.0218(3) Uani 1 1 d .
N1 N 0.27668(6) 0.05873(5) 0.0107(3) 0.0245(3) Uani 1 1 d .
H1A H 0.3097 0.0625 0.0087 0.029 Uiso 1 1 calc R
C2 C 0.25072(8) 0.02627(6) -0.1003(3) 0.0267(3) Uani 1 1 d .
H2A H 0.2654 0.0044 -0.1915 0.032 Uiso 1 1 calc R
N2 N 0.26623(7) 0.16637(5) -0.0847(3) 0.0265(3) Uani 1 1 d .
H2B H 0.2448 0.1480 -0.1480 0.032 Uiso 1 1 calc R
N3 N 0.13215(6) 0.17081(5) 0.6302(3) 0.0285(3) Uani 1 1 d .
C3 C 0.20011(8) 0.03065(6) -0.0580(3) 0.0279(4) Uani 1 1 d .
H3B H 0.1735 0.0126 -0.1136 0.033 Uiso 1 1 calc R
C4 C 0.19524(7) 0.06757(6) 0.0855(3) 0.0257(4) Uani 1 1 d .
H4A H 0.1645 0.0787 0.1433 0.031 Uiso 1 1 calc R
C5 C 0.26114(6) 0.12422(5) 0.2589(3) 0.0203(3) Uani 1 1 d .
C6 C 0.21605(6) 0.14138(6) 0.3889(3) 0.0205(3) Uani 1 1 d .
C7 C 0.19247(7) 0.11259(6) 0.5335(3) 0.0248(3) Uani 1 1 d .
H7A H 0.2046 0.0824 0.5540 0.030 Uiso 1 1 calc R
C8 C 0.15117(7) 0.12849(7) 0.6474(4) 0.0281(4) Uani 1 1 d .
H8A H 0.1355 0.1081 0.7431 0.034 Uiso 1 1 calc R
C9 C 0.15503(8) 0.19840(7) 0.4932(4) 0.0298(4) Uani 1 1 d .
H9A H 0.1425 0.2287 0.4789 0.036 Uiso 1 1 calc R
C10 C 0.19606(7) 0.18554(6) 0.3701(3) 0.0254(3) Uani 1 1 d .
H10A H 0.2104 0.2066 0.2739 0.030 Uiso 1 1 calc R
C11 C 0.28158(6) 0.16189(6) 0.1192(3) 0.0212(3) Uani 1 1 d .
C12 C 0.31464(7) 0.19751(6) 0.1591(4) 0.0258(3) Uani 1 1 d .
H12A H 0.3313 0.2034 0.2876 0.031 Uiso 1 1 calc R
C13 C 0.31914(7) 0.22391(6) -0.0283(4) 0.0278(4) Uani 1 1 d .
H13A H 0.3392 0.2505 -0.0470 0.033 Uiso 1 1 calc R
C14 C 0.28894(8) 0.20343(6) -0.1760(3) 0.0287(4) Uani 1 1 d .
H14A H 0.2846 0.2132 -0.3162 0.034 Uiso 1 1 calc R
C15 C 0.30380(7) 0.10804(7) 0.4081(3) 0.0264(4) Uani 1 1 d .
H15A H 0.3325 0.0970 0.3258 0.040 Uiso 1 1 calc R
H15B H 0.2911 0.0833 0.4969 0.040 Uiso 1 1 calc R
H15C H 0.3147 0.1337 0.4958 0.040 Uiso 1 1 calc R

loop_
_atom_site_aniso_label
_atom_site_aniso_U_11
_atom_site_aniso_U_22
_atom_site_aniso_U_33
_atom_site_aniso_U_23
_atom_site_aniso_U_13
_atom_site_aniso_U_12
C1 0.0284(8) 0.0185(6) 0.0185(7) 0.0002(6) 0.0024(6) 0.0009(6)
N1 0.0290(7) 0.0229(6) 0.0216(7) -0.0026(6) 0.0050(6) -0.0007(5)
C2 0.0401(9) 0.0201(7) 0.0198(8) -0.0018(6) 0.0007(8) 0.0008(6)
N2 0.0353(8) 0.0248(7) 0.0195(7) 0.0021(6) 0.0004(6) -0.0047(6)
N3 0.0307(7) 0.0287(7) 0.0263(8) 0.0008(7) 0.0060(7) -0.0003(6)
C3 0.0372(9) 0.0229(8) 0.0235(9) -0.0002(7) -0.0058(7) -0.0025(7)
C4 0.0280(8) 0.0236(8) 0.0255(9) -0.0014(6) -0.0011(7) 0.0001(6)
C5 0.0247(7) 0.0192(6) 0.0170(7) 0.0000(6) 0.0027(6) 0.0006(5)
C6 0.0253(7) 0.0200(6) 0.0162(7) -0.0012(5) 0.0014(6) -0.0001(5)
C7 0.0318(8) 0.0205(7) 0.0221(8) 0.0025(6) 0.0042(7) 0.0004(6)
C8 0.0307(8) 0.0310(8) 0.0226(8) 0.0025(7) 0.0048(7) -0.0020(7)
C9 0.0330(9) 0.0259(8) 0.0307(10) 0.0017(7) 0.0091(8) 0.0021(7)
C10 0.0297(8) 0.0209(7) 0.0255(9) 0.0027(7) 0.0073(7) 0.0026(6)
C11 0.0245(7) 0.0202(7) 0.0188(7) -0.0013(6) 0.0035(6) 0.0008(5)
C12 0.0276(7) 0.0221(7) 0.0278(9) -0.0020(7) 0.0005(7) -0.0015(6)
C13 0.0289(8) 0.0216(7) 0.0330(11) 0.0023(7) 0.0045(8) 0.0001(6)
C14 0.0380(9) 0.0255(8) 0.0227(8) 0.0054(7) 0.0035(7) -0.0007(7)
C15 0.0284(8) 0.0278(8) 0.0231(8) 0.0008(7) -0.0014(7) 0.0024(6)

loop_
_atom_type_symbol
_atom_type_description
_atom_type_scat_dispersion_real
_atom_type_scat_dispersion_imag
_atom_type_scat_source
C C 0.0033 0.0016 'International Tables Vol C Tables 4.2.6.8 and 6.1.1.4'
H H 0.0000 0.0000 'International Tables Vol C Tables 4.2.6.8 and 6.1.1.4'
N N 0.0061 0.0033 'International Tables Vol C Tables 4.2.6.8 and 6.1.1.4'

loop_
_geom_angle_atom_site_label_1
_geom_angle_atom_site_label_2
_geom_angle_atom_site_label_3
_geom_angle
N1 C1 C4 107.19(16)
N1 C1 C5 121.20(16)
C4 C1 C5 131.57(16)
C2 N1 C1 109.50(16)
N1 C2 C3 108.74(17)
C14 N2 C11 110.57(17)
C9 N3 C8 116.22(17)
C2 C3 C4 106.66(17)
C1 C4 C3 107.90(17)
C11 C5 C1 109.67(15)
C11 C5 C6 110.95(13)
C1 C5 C6 108.18(14)
C11 C5 C15 108.98(14)
C1 C5 C15 109.82(14)
C6 C5 C15 109.23(15)
C7 C6 C10 116.39(16)
C7 C6 C5 120.47(15)
C10 C6 C5 123.14(15)
C8 C7 C6 119.67(16)
N3 C8 C7 123.99(18)
N3 C9 C10 124.11(18)
C9 C10 C6 119.61(17)
N2 C11 C12 106.87(17)
N2 C11 C5 121.60(15)
C12 C11 C5 131.48(18)
C11 C12 C13 107.71(19)
C14 C13 C12 107.02(16)
N2 C14 C13 107.82(19)

loop_
_geom_bond_atom_site_label_1
_geom_bond_atom_site_label_2
_geom_bond_distance
C1 N1 1.376(2)
C1 C4 1.384(3)
C1 C5 1.520(2)
N1 C2 1.371(2)
C2 C3 1.372(3)
N2 C14 1.371(2)
N2 C11 1.374(3)
N3 C9 1.337(3)
N3 C8 1.342(3)
C3 C4 1.424(3)
C5 C11 1.520(2)
C5 C6 1.539(2)
C5 C15 1.553(3)
C6 C7 1.399(2)
C6 C10 1.402(2)
C7 C8 1.393(3)
C9 C10 1.393(3)
C11 C12 1.384(2)
C12 C13 1.432(3)
C13 C14 1.376(3)

loop_
_geom_torsion_atom_site_label_1
_geom_torsion_atom_site_label_2
_geom_torsion_atom_site_label_3
_geom_torsion_atom_site_label_4
_geom_torsion
C4 C1 N1 C2 0.0(2)
C5 C1 N1 C2 -177.90(16)
C1 N1 C2 C3 0.0(2)
N1 C2 C3 C4 0.0(2)
N1 C1 C4 C3 0.0(2)
C5 C1 C4 C3 177.62(19)
C2 C3 C4 C1 0.0(2)
N1 C1 C5 C11 66.4(2)
C4 C1 C5 C11 -110.9(2)
N1 C1 C5 C6 -172.42(16)
C4 C1 C5 C6 10.2(3)
N1 C1 C5 C15 -53.3(2)
C4 C1 C5 C15 129.3(2)
C11 C5 C6 C7 -177.90(16)
C1 C5 C6 C7 61.8(2)
C15 C5 C6 C7 -57.7(2)
C11 C5 C6 C10 2.6(2)
C1 C5 C6 C10 -117.70(19)
C15 C5 C6 C10 122.79(19)
C10 C6 C7 C8 0.6(3)
C5 C6 C7 C8 -178.94(18)
C9 N3 C8 C7 0.4(3)
C6 C7 C8 N3 -0.9(3)
C8 N3 C9 C10 0.6(3)
N3 C9 C10 C6 -0.9(3)
C7 C6 C10 C9 0.3(3)
C5 C6 C10 C9 179.78(19)
C14 N2 C11 C12 0.6(2)
C14 N2 C11 C5 178.43(16)
C1 C5 C11 N2 24.6(2)
C6 C5 C11 N2 -94.84(19)
C15 C5 C11 N2 144.85(17)
C1 C5 C11 C12 -158.22(18)
C6 C5 C11 C12 82.3(2)
C15 C5 C11 C12 -38.0(2)
N2 C11 C12 C13 -0.2(2)
C5 C11 C12 C13 -177.70(17)
C11 C12 C13 C14 -0.3(2)
C11 N2 C14 C13 -0.8(2)
C12 C13 C14 N2 0.7(2)
